data_4317464
loop_
_publ_author_name
'Shan-Ming Kuang'
'Phillip E. Fanwick'
'Richard A. Walton'

_publ_section_title
;
 Unsymmetrical Dirhenium Complexes That Contain [Re2]6+ and [Re2]5+ Cores
 Complexed by Tridentate Ligands with P2O and P2N Donor Sets
;
_journal_name_full 'Inorganic Chemistry'
_journal_page_first 405
_journal_page_last 412
_journal_paper_doi 10.1021/ic010983g
_journal_volume 41
_journal_year 2002
_chemical_formula_sum 'C84 H72 Cl8 O8 P4 Re4'
_chemical_formula_weight 2361.83
_chemical_name_systematic ' ?'
_space_group_IT_number 14
_symmetry_cell_setting monoclinic
_symmetry_space_group_name_Hall '-P 2yn'
_symmetry_space_group_name_H-M 'P 1 21/n 1'
_atom_type_scat_source 'International Tables for Crystallography (Vol C)'
_cell_angle_alpha 90.00
_cell_angle_beta 92.2112(13)
_cell_angle_gamma 90.00
_cell_formula_units_Z 2
_cell_length_a 11.4902(2)
_cell_length_b 23.3097(5)
_cell_length_c 17.3837(3)
_cell_measurement_reflns_used 45266
_cell_measurement_temperature 150
_cell_measurement_theta_max 27
_cell_measurement_theta_min 5
_cell_volume 4652.46(15)
_computing_cell_refinement DENZO/SCALEPACK_(Otwinowski,_1996)
_computing_data_collection Collect_(Nonius,_1998)
_computing_data_reduction DENZO/SCALEPACK_(Otwinowski,_1996)
_computing_molecular_graphics
;
     ORTEP (Johnson, 1976)
     PLUTON (Spek, 1991)
;
_computing_publication_material CIF_VAX_MolEN_(Fair,_1990)
_computing_structure_refinement SHELX97_(Sheldrick,_1997)
_computing_structure_solution PATTY_(DIRDIF92,_Beurskins,_1992)
_diffrn_ambient_temperature 150
_diffrn_measurement_device_type Nonius_KappaCCD
_diffrn_radiation_type MO-K\a
_diffrn_radiation_wavelength 0.71073
_diffrn_reflns_av_R_equivalents 0.084
_diffrn_reflns_limit_h_max 15
_diffrn_reflns_limit_h_min 0
_diffrn_reflns_limit_k_max 30
_diffrn_reflns_limit_k_min 0
_diffrn_reflns_limit_l_max 22
_diffrn_reflns_limit_l_min -22
_diffrn_reflns_number 45266
_diffrn_reflns_theta_max 27.89
_diffrn_reflns_theta_min 5.00
_exptl_absorpt_coefficient_mu 5.606
_exptl_absorpt_correction_T_max 0.5709
_exptl_absorpt_correction_T_min 0.1233
_exptl_absorpt_correction_type refined_empirical_(Otwinowski_&_Minor,_1996
_exptl_crystal_colour orange-brown
_exptl_crystal_density_diffrn 1.69
_exptl_crystal_description plate
_exptl_crystal_F_000 2272
_exptl_crystal_size_max 0.35
_exptl_crystal_size_mid 0.31
_exptl_crystal_size_min 0.10
_refine_diff_density_max 2.08
_refine_diff_density_min -2.44
_refine_ls_extinction_method none
_refine_ls_goodness_of_fit_ref 0.945
_refine_ls_hydrogen_treatment H_atoms_riding
_refine_ls_matrix_type full
_refine_ls_number_parameters 488
_refine_ls_number_reflns 10866
_refine_ls_number_restraints 0
_refine_ls_R_factor_gt 0.046
_refine_ls_shift/su_max 0.003
_refine_ls_structure_factor_coef Fsqd
_refine_ls_weighting_details '1/[\s^2^(Fo^2^)+(0.0707P)^2^+0.0000P] where P=(Fo^2^+2Fc^2^)/3  '
_refine_ls_weighting_scheme calc
_refine_ls_wR_factor_ref 0.109
_reflns_number_gt 8705
_reflns_number_total 10879
_reflns_threshold_expression >2.0\s(I)
_cod_data_source_file ic010983g_9.cif
_cod_data_source_block KSM63
_cod_depositor_comments
;
The following automatic conversions were performed:

'_refine_ls_weighting_scheme' value 'calc ' changed to 'calc'
according to the built-in table from CIF Core dictionary named
'cif_core.dic' version 2.4.1 from 2010-06-29.

Automatic conversion script
Id: cif_fix_values 1646 2011-03-28 12:23:43Z adriana 
;
_cod_original_cell_volume 4652.5(3)
_cod_database_code 4317464

loop_
_symmetry_equiv_pos_as_xyz
'x, y, z'
'-x+1/2, y+1/2, -z+1/2'
'-x, -y, -z'
'x+1/2, -y+1/2, z+1/2'

loop_
_atom_site_aniso_label
_atom_site_aniso_U_11
_atom_site_aniso_U_22
_atom_site_aniso_U_33
_atom_site_aniso_U_12
_atom_site_aniso_U_13
_atom_site_aniso_U_23
Re(1) 0.02067(15) 0.01707(14) 0.02313(14) 0.00020(10) -0.00056(10) 0.00168(10)
Re(2) 0.02379(16) 0.01885(14) 0.02770(15) -0.00240(11) -0.00202(10) 0.00455(10)
Cl(1) 0.0301(10) 0.0289(9) 0.0326(9) 0.0051(8) -0.0029(7) 0.0045(7)
Cl(21) 0.0304(10) 0.0338(10) 0.0387(10) 0.0005(8) 0.0071(8) 0.0052(8)
Cl(22) 0.0404(11) 0.0231(9) 0.0404(10) -0.0026(8) -0.0047(8) 0.0100(7)
Cl(23) 0.0473(12) 0.0279(10) 0.0373(10) -0.0056(9) -0.0030(8) -0.0058(7)
P(1) 0.0249(10) 0.0240(9) 0.0245(9) 0.0001(7) 0.0000(7) -0.0003(7)
P(2) 0.0265(10) 0.0199(9) 0.0259(9) 0.0026(7) 0.0015(7) -0.0002(7)
O(1) 0.025(3) 0.021(2) 0.023(2) 0.002(2) -0.0003(19) 0.0054(18)
O(2) 0.030(3) 0.029(3) 0.030(3) -0.003(2) -0.005(2) 0.009(2)
O(12) 0.016(2) 0.021(3) 0.037(3) -0.0068(19) 0.003(2) -0.0042(19)
O(901) 0.133(10) 0.094(8) 0.115(9) -0.005(7) 0.024(7) -0.023(6)
C(10) 0.024(4) 0.019(3) 0.025(3) 0.001(3) 0.004(3) 0.005(3)
C(11) 0.031(4) 0.019(3) 0.021(3) 0.005(3) 0.001(3) 0.004(2)
C(12) 0.028(4) 0.025(4) 0.033(4) -0.012(3) 0.000(3) 0.003(3)
C(16) 0.024(4) 0.026(4) 0.033(4) -0.009(3) -0.006(3) 0.006(3)
C(111) 0.029(4) 0.027(4) 0.027(4) -0.001(3) -0.001(3) -0.001(3)
C(112) 0.022(4) 0.024(4) 0.031(4) -0.004(3) -0.007(3) -0.002(3)
C(113) 0.039(5) 0.024(4) 0.036(4) -0.005(3) 0.004(3) 0.006(3)
C(114) 0.036(5) 0.020(4) 0.050(5) -0.010(3) -0.001(4) 0.005(3)
C(115) 0.046(5) 0.024(4) 0.046(5) 0.001(4) -0.007(4) 0.001(3)
C(116) 0.035(4) 0.030(4) 0.038(4) -0.001(3) 0.000(3) -0.003(3)
C(121) 0.020(4) 0.031(4) 0.031(4) 0.007(3) 0.002(3) -0.007(3)
C(122) 0.037(5) 0.027(4) 0.039(4) 0.001(3) 0.000(3) -0.008(3)
C(123) 0.034(5) 0.041(5) 0.056(5) 0.011(4) -0.011(4) -0.006(4)
C(124) 0.028(4) 0.043(5) 0.061(6) 0.008(4) -0.001(4) -0.014(4)
C(125) 0.029(4) 0.054(6) 0.049(5) 0.002(4) 0.011(4) -0.017(4)
C(126) 0.036(5) 0.036(5) 0.037(4) -0.001(4) 0.005(3) -0.004(3)
C(131) 0.025(4) 0.035(4) 0.027(4) 0.001(3) 0.002(3) -0.002(3)
C(132) 0.033(4) 0.037(5) 0.031(4) 0.003(4) -0.002(3) -0.002(3)
C(133) 0.034(5) 0.060(6) 0.038(5) 0.002(4) 0.001(4) -0.003(4)
C(134) 0.041(5) 0.057(6) 0.029(4) 0.015(4) 0.000(3) 0.011(4)
C(135) 0.055(6) 0.050(6) 0.031(4) -0.002(5) 0.001(4) 0.010(4)
C(136) 0.040(5) 0.041(5) 0.031(4) -0.001(4) -0.001(3) 0.003(3)
C(211) 0.030(4) 0.021(4) 0.027(3) -0.001(3) -0.001(3) 0.004(3)
C(212) 0.019(4) 0.030(4) 0.033(4) -0.002(3) 0.001(3) 0.000(3)
C(213) 0.030(4) 0.023(4) 0.038(4) -0.007(3) -0.005(3) 0.004(3)
C(214) 0.017(3) 0.034(4) 0.044(4) -0.001(3) -0.004(3) 0.013(3)
C(215) 0.033(4) 0.036(5) 0.042(4) 0.001(4) 0.006(3) 0.005(3)
C(216) 0.025(4) 0.028(4) 0.041(4) 0.005(3) 0.007(3) 0.000(3)
C(221) 0.032(4) 0.027(4) 0.023(3) 0.001(3) 0.000(3) 0.000(3)
C(222) 0.033(4) 0.038(5) 0.031(4) -0.008(4) -0.003(3) 0.002(3)
C(223) 0.043(5) 0.044(5) 0.034(4) -0.009(4) -0.008(4) 0.005(3)
C(224) 0.044(5) 0.053(6) 0.030(4) -0.004(4) -0.005(3) 0.012(4)
C(225) 0.034(5) 0.033(5) 0.047(5) -0.003(4) 0.002(4) 0.014(3)
C(226) 0.032(4) 0.031(4) 0.032(4) -0.002(3) -0.002(3) 0.004(3)
C(231) 0.032(4) 0.024(4) 0.036(4) 0.005(3) -0.003(3) -0.009(3)
C(232) 0.042(5) 0.030(4) 0.033(4) 0.001(4) 0.001(3) -0.002(3)
C(233) 0.052(6) 0.020(4) 0.077(7) 0.007(4) 0.002(5) 0.002(4)
C(234) 0.067(7) 0.031(5) 0.061(6) 0.010(5) -0.003(5) -0.014(4)
C(235) 0.056(6) 0.046(6) 0.063(6) 0.016(5) 0.003(5) -0.026(5)
C(236) 0.049(5) 0.036(5) 0.042(5) 0.011(4) 0.004(4) -0.013(4)
C(902) 0.079(10) 0.079(10) 0.127(12) 0.022(8) 0.032(9) 0.045(9)
C(903) 0.095(12) 0.147(16) 0.117(12) -0.021(11) -0.022(9) 0.072(11)

loop_
_atom_site_label
_atom_site_fract_x
_atom_site_fract_y
_atom_site_fract_z
_atom_site_U_iso_or_equiv
_atom_site_thermal_displace_type
_atom_site_calc_flag
Re(1) 0.22878(2) 0.116213(11) 0.271415(14) 0.02033(7) Uani ?
Re(2) 0.38993(2) 0.170507(12) 0.278931(15) 0.02352(8) Uani ?
Cl(1) 0.09320(16) 0.16578(8) 0.18981(10) 0.0306(5) Uani ?
Cl(21) 0.52010(17) 0.13966(9) 0.19031(10) 0.0342(5) Uani ?
Cl(22) 0.34541(18) 0.24805(8) 0.19842(11) 0.0348(5) Uani ?
Cl(23) 0.38768(19) 0.23074(8) 0.38436(11) 0.0376(5) Uani ?
P(1) 0.26107(16) 0.04766(8) 0.16844(10) 0.0245(5) Uani ?
P(2) 0.11589(17) 0.14779(8) 0.37920(10) 0.0241(5) Uani ?
O(1) 0.3072(4) 0.0579(2) 0.3464(2) 0.0230(12) Uani ?
O(2) 0.4657(5) 0.1123(2) 0.3551(3) 0.0298(15) Uani ?
O(12) 0.0757(4) 0.0485(2) 0.2819(3) 0.0246(14) Uani ?
O(901) 0.9034(11) 0.0806(5) 0.0882(7) 0.114(5) Uani ?
C(10) 0.4074(6) 0.0691(3) 0.3769(4) 0.0226(17) Uani ?
C(11) 0.4570(6) 0.0329(3) 0.4389(4) 0.0237(17) Uani ?
C(12) 0.5515(6) 0.0522(3) 0.4824(4) 0.029(2) Uani ?
C(16) 0.4047(6) -0.0199(3) 0.4558(4) 0.028(2) Uani ?
C(111) 0.1672(7) -0.0129(3) 0.1926(4) 0.028(2) Uani ?
C(112) 0.0871(6) -0.0068(3) 0.2510(4) 0.026(2) Uani ?
C(113) 0.0305(7) -0.0534(3) 0.2810(4) 0.033(2) Uani ?
C(114) 0.0470(7) -0.1066(3) 0.2501(5) 0.035(2) Uani ?
C(115) 0.1217(8) -0.1143(3) 0.1911(5) 0.039(2) Uani ?
C(116) 0.1838(7) -0.0672(3) 0.1636(4) 0.034(2) Uani ?
C(121) 0.4010(6) 0.0114(3) 0.1654(4) 0.027(2) Uani ?
C(122) 0.4340(7) -0.0251(3) 0.2280(4) 0.034(2) Uani ?
C(123) 0.5414(7) -0.0515(4) 0.2309(5) 0.044(3) Uani ?
C(124) 0.6179(7) -0.0433(4) 0.1705(5) 0.044(3) Uani ?
C(125) 0.5843(7) -0.0079(4) 0.1098(5) 0.044(3) Uani ?
C(126) 0.4769(7) 0.0193(4) 0.1053(5) 0.036(2) Uani ?
C(131) 0.2203(6) 0.0689(3) 0.0701(4) 0.029(2) Uani ?
C(132) 0.1548(7) 0.0360(4) 0.0205(4) 0.034(2) Uani ?
C(133) 0.1205(8) 0.0572(4) -0.0514(5) 0.044(3) Uani ?
C(134) 0.1536(8) 0.1120(4) -0.0734(5) 0.042(3) Uani ?
C(135) 0.2218(8) 0.1448(4) -0.0241(4) 0.045(3) Uani ?
C(136) 0.2541(8) 0.1246(4) 0.0481(4) 0.037(2) Uani ?
C(211) -0.0276(7) 0.1174(3) 0.3530(4) 0.0261(19) Uani ?
C(212) -0.0330(6) 0.0706(3) 0.3019(4) 0.027(2) Uani ?
C(213) -0.1364(7) 0.0509(3) 0.2697(4) 0.030(2) Uani ?
C(214) -0.2399(6) 0.0763(3) 0.2925(4) 0.0318(19) Uani ?
C(215) -0.2375(7) 0.1210(4) 0.3454(5) 0.037(2) Uani ?
C(216) -0.1319(6) 0.1413(3) 0.3740(4) 0.031(2) Uani ?
C(221) 0.1625(7) 0.1126(3) 0.4689(4) 0.0274(19) Uani ?
C(222) 0.2428(7) 0.1396(4) 0.5194(4) 0.034(2) Uani ?
C(223) 0.2838(8) 0.1094(4) 0.5850(5) 0.041(2) Uani ?
C(224) 0.2497(8) 0.0550(4) 0.5991(5) 0.042(3) Uani ?
C(225) 0.1714(7) 0.0274(4) 0.5481(5) 0.038(3) Uani ?
C(226) 0.1249(7) 0.0564(3) 0.4841(4) 0.032(2) Uani ?
C(231) 0.0869(7) 0.2215(3) 0.4030(4) 0.031(2) Uani ?
C(232) 0.1030(7) 0.2637(3) 0.3480(4) 0.035(2) Uani ?
C(233) 0.0785(9) 0.3212(4) 0.3651(6) 0.050(3) Uani ?
C(234) 0.0352(9) 0.3345(4) 0.4366(6) 0.053(3) Uani ?
C(235) 0.0198(9) 0.2936(4) 0.4903(6) 0.055(3) Uani ?
C(236) 0.0452(8) 0.2364(4) 0.4752(5) 0.042(3) Uani ?
C(902) 0.8110(13) 0.1210(6) 0.0784(9) 0.094(5) Uani ?
C(903) 0.8411(14) 0.1700(8) 0.0390(9) 0.120(7) Uani ?
H(12) 0.5863 0.0869 0.4704 0.0370 Uiso calc
H(16) 0.3415 -0.0332 0.4258 0.0360 Uiso calc
H(113) -0.0185 -0.0487 0.3219 0.0430 Uiso calc
H(114) 0.0072 -0.1380 0.2692 0.0470 Uiso calc
H(115) 0.1311 -0.1505 0.1696 0.0510 Uiso calc
H(116) 0.2369 -0.0727 0.1252 0.0440 Uiso calc
H(122) 0.3827 -0.0313 0.2672 0.0450 Uiso calc
H(123) 0.5633 -0.0746 0.2726 0.0570 Uiso calc
H(124) 0.6900 -0.0614 0.1715 0.0570 Uiso calc
H(125) 0.6357 -0.0021 0.0705 0.0570 Uiso calc
H(126) 0.4558 0.0423 0.0632 0.0470 Uiso calc
H(132) 0.1329 -0.0008 0.0348 0.0440 Uiso calc
H(133) 0.0752 0.0347 -0.0850 0.0580 Uiso calc
H(134) 0.1297 0.1263 -0.1214 0.0550 Uiso calc
H(135) 0.2463 0.1809 -0.0394 0.0590 Uiso calc
H(136) 0.2979 0.1475 0.0821 0.0490 Uiso calc
H(213) -0.1376 0.0214 0.2336 0.0400 Uiso calc
H(214) -0.3109 0.0631 0.2720 0.0420 Uiso calc
H(215) -0.3066 0.1371 0.3613 0.0480 Uiso calc
H(216) -0.1307 0.1719 0.4083 0.0410 Uiso calc
H(222) 0.2685 0.1767 0.5098 0.0440 Uiso calc
H(223) 0.3358 0.1273 0.6196 0.0530 Uiso calc
H(224) 0.2784 0.0360 0.6429 0.0550 Uiso calc
H(225) 0.1502 -0.0105 0.5569 0.0490 Uiso calc
H(226) 0.0696 0.0388 0.4515 0.0410 Uiso calc
H(232) 0.1299 0.2539 0.3000 0.0450 Uiso calc
H(233) 0.0910 0.3499 0.3293 0.0650 Uiso calc
H(234) 0.0164 0.3723 0.4476 0.0700 Uiso calc
H(235) -0.0081 0.3038 0.5380 0.0720 Uiso calc
H(236) 0.0347 0.2084 0.5125 0.0550 Uiso calc
H(901) 0.9543 0.0940 0.1173 0.1480 Uiso calc
H(90A) 0.7461 0.1026 0.0509 0.1230 Uiso calc
H(90B) 0.7849 0.1320 0.1288 0.1230 Uiso calc
H(90C) 0.7960 0.2018 0.0564 0.1560 Uiso calc
H(90D) 0.8258 0.1644 -0.0151 0.1560 Uiso calc
H(90E) 0.9224 0.1778 0.0484 0.1560 Uiso calc

loop_
_geom_angle_atom_site_label_1
_geom_angle_atom_site_label_2
_geom_angle_atom_site_label_3
_geom_angle
_geom_angle_publ_flag
O(1) Re(1) Re(2) 89.75(13) ?
O(1) Re(1) Cl(1) 163.76(14) ?
Re(2) Re(1) Cl(1) 106.40(5) ?
O(1) Re(1) O(12) 79.66(18) ?
Re(2) Re(1) O(12) 169.33(12) ?
Cl(1) Re(1) O(12) 84.15(13) ?
O(1) Re(1) P(2) 86.87(13) ?
Re(2) Re(1) P(2) 104.35(5) ?
Cl(1) Re(1) P(2) 87.47(6) ?
O(12) Re(1) P(2) 73.95(12) ?
O(1) Re(1) P(1) 87.55(13) ?
Re(2) Re(1) P(1) 105.30(5) ?
Cl(1) Re(1) P(1) 89.72(6) ?
O(12) Re(1) P(1) 75.83(12) ?
P(2) Re(1) P(1) 149.78(6) ?
O(2) Re(2) Re(1) 89.64(14) ?
O(2) Re(2) Cl(21) 87.42(15) ?
Re(1) Re(2) Cl(21) 109.93(5) ?
O(2) Re(2) Cl(23) 84.71(15) ?
Re(1) Re(2) Cl(23) 110.78(5) ?
Cl(21) Re(2) Cl(23) 138.41(7) ?
O(2) Re(2) Cl(22) 166.39(15) ?
Re(1) Re(2) Cl(22) 103.95(5) ?
Cl(21) Re(2) Cl(22) 88.49(7) ?
Cl(23) Re(2) Cl(22) 89.78(7) ?
C(121) P(1) C(131) 107.1(3) ?
C(121) P(1) C(111) 100.2(3) ?
C(131) P(1) C(111) 106.9(3) ?
C(121) P(1) Re(1) 119.0(2) ?
C(131) P(1) Re(1) 118.0(3) ?
C(111) P(1) Re(1) 103.2(2) ?
C(231) P(2) C(221) 106.5(3) ?
C(231) P(2) C(211) 104.6(3) ?
C(221) P(2) C(211) 105.6(3) ?
C(231) P(2) Re(1) 125.1(3) ?
C(221) P(2) Re(1) 112.0(2) ?
C(211) P(2) Re(1) 101.1(2) ?
C(10) O(1) Re(1) 119.5(4) ?
C(10) O(2) Re(2) 119.7(5) ?
C(112) O(12) C(212) 121.8(5) ?
C(112) O(12) Re(1) 120.0(4) ?
C(212) O(12) Re(1) 116.3(4) ?
O(1) C(10) O(2) 121.0(6) ?
O(1) C(10) C(11) 120.5(6) ?
O(2) C(10) C(11) 118.5(6) ?
C(12) C(11) C(16) 120.4(6) ?
C(12) C(11) C(10) 119.6(6) ?
C(16) C(11) C(10) 119.9(7) ?
C(11) C(12) C(16) 120.2(6) ?
C(12) C(16) C(11) 119.4(7) ?
C(116) C(111) C(112) 117.6(7) ?
C(116) C(111) P(1) 122.1(6) ?
C(112) C(111) P(1) 119.6(5) ?
C(113) C(112) C(111) 121.6(7) ?
C(113) C(112) O(12) 121.7(6) ?
C(111) C(112) O(12) 116.4(6) ?
C(114) C(113) C(112) 119.5(7) ?
C(113) C(114) C(115) 120.7(7) ?
C(114) C(115) C(116) 119.6(7) ?
C(111) C(116) C(115) 120.9(7) ?
C(126) C(121) C(122) 119.7(7) ?
C(126) C(121) P(1) 122.5(6) ?
C(122) C(121) P(1) 117.8(5) ?
C(123) C(122) C(121) 120.5(7) ?
C(122) C(123) C(124) 119.8(8) ?
C(125) C(124) C(123) 119.0(8) ?
C(124) C(125) C(126) 122.5(8) ?
C(125) C(126) C(121) 118.4(8) ?
C(132) C(131) C(136) 119.8(7) ?
C(132) C(131) P(1) 123.9(6) ?
C(136) C(131) P(1) 116.2(6) ?
C(131) C(132) C(133) 120.1(8) ?
C(132) C(133) C(134) 120.3(8) ?
C(135) C(134) C(133) 119.7(8) ?
C(134) C(135) C(136) 120.4(9) ?
C(135) C(136) C(131) 119.7(8) ?
C(216) C(211) C(212) 117.5(7) ?
C(216) C(211) P(2) 123.9(6) ?
C(212) C(211) P(2) 118.2(5) ?
C(213) C(212) O(12) 122.6(7) ?
C(213) C(212) C(211) 122.2(7) ?
O(12) C(212) C(211) 115.0(6) ?
C(212) C(213) C(214) 118.4(7) ?
C(215) C(214) C(213) 120.6(7) ?
C(216) C(215) C(214) 119.4(7) ?
C(215) C(216) C(211) 121.8(7) ?
C(222) C(221) C(226) 120.2(7) ?
C(222) C(221) P(2) 119.8(6) ?
C(226) C(221) P(2) 119.8(6) ?
C(221) C(222) C(223) 118.4(7) ?
C(224) C(223) C(222) 121.8(8) ?
C(223) C(224) C(225) 120.1(8) ?
C(226) C(225) C(224) 120.1(8) ?
C(225) C(226) C(221) 119.4(7) ?
C(232) C(231) C(236) 119.9(7) ?
C(232) C(231) P(2) 119.1(5) ?
C(236) C(231) P(2) 120.9(6) ?
C(231) C(232) C(233) 119.8(7) ?
C(234) C(233) C(232) 119.0(8) ?
C(235) C(234) C(233) 121.4(8) ?
C(234) C(235) C(236) 120.8(9) ?
C(235) C(236) C(231) 119.1(9) ?
C(903) C(902) O(901) 113.9(13) ?

loop_
_geom_bond_atom_site_label_1
_geom_bond_atom_site_label_2
_geom_bond_distance
_geom_bond_publ_flag
Re(1) O(1) 2.067(4) ?
Re(1) Re(2) 2.2424(4) ?
Re(1) Cl(1) 2.3672(18) ?
Re(1) O(12) 2.376(4) ?
Re(1) P(2) 2.4337(18) ?
Re(1) P(1) 2.4385(18) ?
Re(2) O(2) 2.064(5) ?
Re(2) Cl(21) 2.3033(18) ?
Re(2) Cl(23) 2.3097(19) ?
Re(2) Cl(22) 2.3308(18) ?
P(1) C(121) 1.819(7) ?
P(1) C(131) 1.823(7) ?
P(1) C(111) 1.835(8) ?
P(2) C(231) 1.801(7) ?
P(2) C(221) 1.825(7) ?
P(2) C(211) 1.836(8) ?
O(1) C(10) 1.275(8) ?
O(2) C(10) 1.277(8) ?
O(12) C(112) 1.404(8) ?
O(12) C(212) 1.406(8) ?
C(10) C(11) 1.467(9) ?
C(11) C(12) 1.374(10) ?
C(11) C(16) 1.407(9) ?
C(12) C(16) 1.390(10) ?
C(16) C(12) 1.390(10) ?
C(111) C(116) 1.378(10) ?
C(111) C(112) 1.404(10) ?
C(112) C(113) 1.380(10) ?
C(113) C(114) 1.368(11) ?
C(114) C(115) 1.374(12) ?
C(115) C(116) 1.403(11) ?
C(121) C(126) 1.399(10) ?
C(121) C(122) 1.421(11) ?
C(122) C(123) 1.378(11) ?
C(123) C(124) 1.408(12) ?
C(124) C(125) 1.383(13) ?
C(125) C(126) 1.387(12) ?
C(131) C(132) 1.359(11) ?
C(131) C(136) 1.413(11) ?
C(132) C(133) 1.388(11) ?
C(133) C(134) 1.390(12) ?
C(134) C(135) 1.372(13) ?
C(135) C(136) 1.377(11) ?
C(211) C(216) 1.383(10) ?
C(211) C(212) 1.407(10) ?
C(212) C(213) 1.373(10) ?
C(213) C(214) 1.399(11) ?
C(214) C(215) 1.390(11) ?
C(215) C(216) 1.377(11) ?
C(221) C(222) 1.399(10) ?
C(221) C(226) 1.406(10) ?
C(222) C(223) 1.406(11) ?
C(223) C(224) 1.353(12) ?
C(224) C(225) 1.396(12) ?
C(225) C(226) 1.392(10) ?
C(231) C(232) 1.391(11) ?
C(231) C(236) 1.405(10) ?
C(232) C(233) 1.402(11) ?
C(233) C(234) 1.391(13) ?
C(234) C(235) 1.352(14) ?
C(235) C(236) 1.392(11) ?
O(901) C(902) 1.424(15) ?
C(902) C(903) 1.382(17) ?
